data_4316139
loop_
_publ_author_name
'William A. Merrill'
'Robert J. Wright'
'Corneliu S. Stanciu'
'Marilyn M. Olmstead'
'James C. Fettinger'
'Philip P. Power'

_publ_section_title
;
 Synthesis and Structural Characterization of a Series of Dimeric
 Metal(II) Imido Complexes {M(\m-NAr#)}2 [M = Ge, Sn, Pb; Ar#=
 C6H3-2,6-(C6H2-2,4,6-Me3)2] and the Related Monomeric Primary Amido
 Derivatives M{N(H)Ar#}2 (M = Ge, Sn, Pb): Spectroscopic Manifestations of
 Secondary Metal-Ligand Interactions
;
_journal_name_full 'Inorganic Chemistry'
_journal_page_first 7097
_journal_page_last 7105
_journal_paper_doi 10.1021/ic100831c
_journal_volume 49
_journal_year 2010
_chemical_formula_moiety 'C48 H50 Ge2 N2'
_chemical_formula_sum 'C48 H50 Ge2 N2'
_chemical_formula_weight 800.08
_chemical_melting_point 287
_chemical_name_common {(2,6-dimesitylphenyl)imidogermanium(II)}2
_chemical_name_systematic
; 
 ? 
;
_space_group_IT_number 2
_symmetry_cell_setting triclinic
_symmetry_space_group_name_Hall '-P 1'
_symmetry_space_group_name_H-M 'P -1'
_atom_sites_solution_hydrogens geom
_atom_sites_solution_primary direct
_atom_sites_solution_secondary difmap
_audit_creation_method SHELXL-97
_cell_angle_alpha 93.649(2)
_cell_angle_beta 91.118(2)
_cell_angle_gamma 95.606(2)
_cell_formula_units_Z 2
_cell_length_a 11.1086(12)
_cell_length_b 11.9616(13)
_cell_length_c 15.657(2)
_cell_measurement_reflns_used 1015
_cell_measurement_temperature 90(2)
_cell_measurement_theta_max 30.5
_cell_measurement_theta_min 2.7
_cell_volume 2065.6(4)
_computing_cell_refinement 'SAINT 6.45A (Bruker, 2003)'
_computing_data_collection 'SMART 5.054 (Bruker, 2003)'
_computing_data_reduction SAINT
_computing_molecular_graphics 'SHELXTL 5.1, XP (Sheldrick, 1994)'
_computing_publication_material SHELXL-97
_computing_structure_refinement 'SHELXL-97 (Sheldrick, 1997)'
_computing_structure_solution 'SHELXS-97 (Sheldrick, 1990)'
_diffrn_ambient_temperature 90(2)
_diffrn_detector_area_resol_mean 8.3
_diffrn_measured_fraction_theta_full 0.997
_diffrn_measured_fraction_theta_max 0.997
_diffrn_measurement_device_type 'Bruker SMART 1000'
_diffrn_measurement_method \w
_diffrn_radiation_monochromator graphite
_diffrn_radiation_source 'fine-focus sealed tube'
_diffrn_radiation_type MoK\a
_diffrn_radiation_wavelength 0.71073
_diffrn_reflns_av_R_equivalents 0.0176
_diffrn_reflns_av_sigmaI/netI 0.0217
_diffrn_reflns_limit_h_max 14
_diffrn_reflns_limit_h_min -14
_diffrn_reflns_limit_k_max 15
_diffrn_reflns_limit_k_min -15
_diffrn_reflns_limit_l_max 20
_diffrn_reflns_limit_l_min -20
_diffrn_reflns_number 23470
_diffrn_reflns_theta_full 27.48
_diffrn_reflns_theta_max 27.48
_diffrn_reflns_theta_min 1.30
_diffrn_standards_number 0
_exptl_absorpt_coefficient_mu 1.489
_exptl_absorpt_correction_T_max 0.696
_exptl_absorpt_correction_T_min 0.553
_exptl_absorpt_correction_type multi-scan
_exptl_absorpt_process_details 'SADABS 2.10 (Sheldrick, 2004)'
_exptl_crystal_colour red-orange
_exptl_crystal_density_diffrn 1.286
_exptl_crystal_density_method 'not measured'
_exptl_crystal_description block
_exptl_crystal_F_000 832
_exptl_crystal_size_max 0.45
_exptl_crystal_size_mid 0.38
_exptl_crystal_size_min 0.26
_refine_diff_density_max 1.597
_refine_diff_density_min -0.830
_refine_diff_density_rms 0.066
_refine_ls_extinction_method none
_refine_ls_goodness_of_fit_ref 1.033
_refine_ls_hydrogen_treatment constr
_refine_ls_matrix_type full
_refine_ls_number_parameters 481
_refine_ls_number_reflns 9471
_refine_ls_number_restraints 0
_refine_ls_restrained_S_all 1.033
_refine_ls_R_factor_all 0.0389
_refine_ls_R_factor_gt 0.0323
_refine_ls_shift/su_max 0.045
_refine_ls_shift/su_mean 0.000
_refine_ls_structure_factor_coef Fsqd
_refine_ls_weighting_details 'calc w=1/[\s^2^(Fo^2^)+(0.0517P)^2^+1.3978P] where P=(Fo^2^+2Fc^2^)/3'
_refine_ls_weighting_scheme calc
_refine_ls_wR_factor_gt 0.0880
_refine_ls_wR_factor_ref 0.0920
_reflns_number_gt 8202
_reflns_number_total 9471
_reflns_threshold_expression I>2\s(I)
_cod_data_source_file ic100831c_si_001_1.cif
_cod_data_source_block rjw22
_cod_database_code 4316139

loop_
_symmetry_equiv_pos_as_xyz
'x, y, z'
'-x, -y, -z'

loop_
_atom_site_label
_atom_site_type_symbol
_atom_site_fract_x
_atom_site_fract_y
_atom_site_fract_z
_atom_site_U_iso_or_equiv
_atom_site_adp_type
_atom_site_occupancy
_atom_site_symmetry_multiplicity
_atom_site_calc_flag
_atom_site_refinement_flags
_atom_site_disorder_assembly
_atom_site_disorder_group
Ge1 Ge 0.785144(17) 0.796224(18) 0.184742(13) 0.02295(7) Uani 1 1 d . . .
Ge2 Ge 0.701689(18) 0.650252(18) 0.313512(14) 0.02452(7) Uani 1 1 d . . .
N1 N 0.83976(13) 0.68131(12) 0.24826(10) 0.0162(3) Uani 1 1 d . . .
N2 N 0.65255(13) 0.77405(13) 0.25774(10) 0.0177(3) Uani 1 1 d . . .
C1 C 0.95252(15) 0.63894(15) 0.24619(11) 0.0162(3) Uani 1 1 d . . .
C2 C 0.96296(15) 0.52289(15) 0.25214(11) 0.0164(3) Uani 1 1 d . . .
C3 C 1.07753(16) 0.48407(15) 0.25107(13) 0.0205(4) Uani 1 1 d . . .
H3A H 1.0844 0.4060 0.2548 0.025 Uiso 1 1 calc R . .
C4 C 1.18154(16) 0.55696(16) 0.24470(14) 0.0234(4) Uani 1 1 d . . .
H4A H 1.2588 0.5291 0.2445 0.028 Uiso 1 1 calc R . .
C5 C 1.17161(16) 0.67085(16) 0.23870(13) 0.0213(4) Uani 1 1 d . . .
H5A H 1.2427 0.7211 0.2346 0.026 Uiso 1 1 calc R . .
C6 C 1.05920(16) 0.71248(15) 0.23866(12) 0.0173(3) Uani 1 1 d . . .
C7 C 0.85320(15) 0.44112(14) 0.25818(12) 0.0176(3) Uani 1 1 d . . .
C8 C 0.82317(16) 0.39703(15) 0.33711(13) 0.0205(4) Uani 1 1 d . . .
C9 C 0.72319(17) 0.31759(16) 0.34063(13) 0.0236(4) Uani 1 1 d . . .
H9A H 0.7033 0.2874 0.3938 0.028 Uiso 1 1 calc R . .
C10 C 0.65154(17) 0.28116(16) 0.26823(14) 0.0241(4) Uani 1 1 d . . .
C11 C 0.68172(17) 0.32712(16) 0.19116(14) 0.0245(4) Uani 1 1 d . . .
H11A H 0.6330 0.3040 0.1414 0.029 Uiso 1 1 calc R . .
C12 C 0.78141(17) 0.40610(16) 0.18485(12) 0.0210(4) Uani 1 1 d . . .
C13 C 1.04885(15) 0.83509(15) 0.22971(13) 0.0188(4) Uani 1 1 d . . .
C14 C 1.01977(16) 0.90417(16) 0.30078(13) 0.0229(4) Uani 1 1 d . . .
C15 C 0.99708(18) 1.01485(17) 0.28868(15) 0.0287(4) Uani 1 1 d . . .
H15A H 0.9759 1.0613 0.3365 0.034 Uiso 1 1 calc R . .
C16 C 1.00454(18) 1.05919(16) 0.20887(17) 0.0303(5) Uani 1 1 d . . .
C17 C 1.04108(17) 0.99223(17) 0.14054(15) 0.0279(4) Uani 1 1 d . . .
H17A H 1.0516 1.0231 0.0865 0.033 Uiso 1 1 calc R . .
C18 C 1.06287(16) 0.88032(16) 0.14930(13) 0.0222(4) Uani 1 1 d . . .
C19 C 0.89620(19) 0.43550(19) 0.41765(14) 0.0295(4) Uani 1 1 d . . .
H19A H 0.8585 0.4001 0.4665 0.044 Uiso 1 1 calc R . .
H19B H 0.8990 0.5175 0.4268 0.044 Uiso 1 1 calc R . .
H19C H 0.9787 0.4139 0.4119 0.044 Uiso 1 1 calc R . .
C20 C 0.54619(19) 0.19205(19) 0.27370(16) 0.0338(5) Uani 1 1 d . . .
H20A H 0.5010 0.2082 0.3254 0.051 Uiso 1 1 calc R . .
H20B H 0.5765 0.1181 0.2761 0.051 Uiso 1 1 calc R . .
H20C H 0.4928 0.1921 0.2232 0.051 Uiso 1 1 calc R . .
C21 C 0.8128(2) 0.45087(19) 0.09881(14) 0.0301(4) Uani 1 1 d . . .
H21A H 0.7612 0.4087 0.0539 0.045 Uiso 1 1 calc R . .
H21B H 0.8978 0.4421 0.0872 0.045 Uiso 1 1 calc R . .
H21C H 0.7996 0.5308 0.0997 0.045 Uiso 1 1 calc R . .
C22 C 1.0132(2) 0.85971(19) 0.38848(14) 0.0304(4) Uani 1 1 d . . .
H22A H 1.0029 0.9215 0.4310 0.046 Uiso 1 1 calc R . .
H22B H 1.0881 0.8265 0.4015 0.046 Uiso 1 1 calc R . .
H22C H 0.9443 0.8021 0.3900 0.046 Uiso 1 1 calc R . .
C23 C 0.9695(2) 1.17648(18) 0.1962(2) 0.0428(6) Uani 1 1 d . . .
H23A H 1.0222 1.2120 0.1542 0.064 Uiso 1 1 calc R . .
H23B H 0.9783 1.2216 0.2509 0.064 Uiso 1 1 calc R . .
H23C H 0.8852 1.1716 0.1755 0.064 Uiso 1 1 calc R . .
C24 C 1.0946(2) 0.80821(18) 0.07193(14) 0.0292(4) Uani 1 1 d . . .
H24A H 1.0340 0.7430 0.0630 0.044 Uiso 1 1 calc R . .
H24B H 1.1745 0.7824 0.0812 0.044 Uiso 1 1 calc R . .
H24C H 1.0957 0.8525 0.0213 0.044 Uiso 1 1 calc R . .
C25 C 0.54906(15) 0.83124(14) 0.26189(11) 0.0154(3) Uani 1 1 d . . .
C26 C 0.49374(15) 0.86434(14) 0.18657(11) 0.0151(3) Uani 1 1 d . . .
C27 C 0.39330(15) 0.92567(14) 0.19270(11) 0.0163(3) Uani 1 1 d . . .
H27A H 0.3570 0.9482 0.1420 0.020 Uiso 1 1 calc R . .
C28 C 0.34529(15) 0.95442(14) 0.27137(12) 0.0175(3) Uani 1 1 d . . .
H28A H 0.2777 0.9972 0.2746 0.021 Uiso 1 1 calc R . .
C29 C 0.39742(16) 0.91979(15) 0.34542(12) 0.0180(3) Uani 1 1 d . . .
H29A H 0.3640 0.9382 0.3993 0.022 Uiso 1 1 calc R . .
C30 C 0.49799(16) 0.85855(15) 0.34190(11) 0.0170(3) Uani 1 1 d . . .
C31 C 0.54261(15) 0.83035(16) 0.10143(11) 0.0179(3) Uani 1 1 d . . .
C32 C 0.52304(19) 0.71746(18) 0.07026(14) 0.0290(4) Uani 1 1 d . . .
C33 C 0.5770(2) 0.6833(2) -0.00536(16) 0.0400(6) Uani 1 1 d . . .
H33A H 0.5642 0.6065 -0.0259 0.048 Uiso 1 1 calc R . .
C34 C 0.6486(2) 0.7576(2) -0.05137(14) 0.0349(5) Uani 1 1 d . . .
C35 C 0.66511(18) 0.86926(19) -0.02108(13) 0.0272(4) Uani 1 1 d . . .
H35A H 0.7131 0.9215 -0.0526 0.033 Uiso 1 1 calc R . .
C36 C 0.61326(16) 0.90766(17) 0.05475(12) 0.0205(4) Uani 1 1 d . . .
C37 C 0.55537(16) 0.82152(16) 0.42118(11) 0.0199(4) Uani 1 1 d . . .
C38 C 0.50782(18) 0.72235(17) 0.45738(12) 0.0240(4) Uani 1 1 d . . .
C39 C 0.5702(2) 0.68432(19) 0.52647(13) 0.0302(5) Uani 1 1 d . . .
H39A H 0.5381 0.6179 0.5515 0.036 Uiso 1 1 calc R . .
C40 C 0.6774(2) 0.7406(2) 0.55946(13) 0.0322(5) Uani 1 1 d . . .
C41 C 0.72095(19) 0.8403(2) 0.52479(13) 0.0306(5) Uani 1 1 d . . .
H41A H 0.7932 0.8808 0.5482 0.037 Uiso 1 1 calc R . .
C42 C 0.66110(17) 0.88238(18) 0.45653(12) 0.0247(4) Uani 1 1 d . . .
C43 C 0.4473(3) 0.6311(2) 0.11819(19) 0.0465(7) Uani 1 1 d . . .
H43A H 0.4686 0.5555 0.1006 0.070 Uiso 1 1 calc R . .
H43B H 0.3614 0.6357 0.1051 0.070 Uiso 1 1 calc R . .
H43C H 0.4629 0.6460 0.1799 0.070 Uiso 1 1 calc R . .
C44 C 0.7088(3) 0.7160(3) -0.13165(17) 0.0533(7) Uani 1 1 d . . .
H44A H 0.7419 0.7805 -0.1623 0.080 Uiso 1 1 calc R . .
H44B H 0.6491 0.6691 -0.1686 0.080 Uiso 1 1 calc R . .
H44C H 0.7744 0.6715 -0.1160 0.080 Uiso 1 1 calc R . .
C45 C 0.63979(19) 1.02899(17) 0.08711(14) 0.0276(4) Uani 1 1 d . . .
H45A H 0.6917 1.0691 0.0468 0.041 Uiso 1 1 calc R . .
H45B H 0.6812 1.0330 0.1432 0.041 Uiso 1 1 calc R . .
H45C H 0.5638 1.0638 0.0924 0.041 Uiso 1 1 calc R . .
C46 C 0.3951(2) 0.65529(19) 0.42045(14) 0.0314(5) Uani 1 1 d . . .
H46A H 0.3717 0.5935 0.4568 0.047 Uiso 1 1 calc R . .
H46B H 0.4106 0.6245 0.3627 0.047 Uiso 1 1 calc R . .
H46C H 0.3295 0.7042 0.4178 0.047 Uiso 1 1 calc R . .
C47 C 0.7466(3) 0.6944(3) 0.63140(15) 0.0475(7) Uani 1 1 d . . .
H47A H 0.6897 0.6517 0.6672 0.071 Uiso 1 1 calc R . .
H47B H 0.7905 0.7568 0.6663 0.071 Uiso 1 1 calc R . .
H47C H 0.8042 0.6447 0.6073 0.071 Uiso 1 1 calc R . .
C48 C 0.70998(19) 0.9907(2) 0.42043(14) 0.0305(5) Uani 1 1 d . . .
H48A H 0.7857 1.0197 0.4508 0.046 Uiso 1 1 calc R . .
H48B H 0.6508 1.0459 0.4275 0.046 Uiso 1 1 calc R . .
H48C H 0.7253 0.9769 0.3594 0.046 Uiso 1 1 calc R . .

loop_
_atom_site_aniso_label
_atom_site_aniso_U_11
_atom_site_aniso_U_22
_atom_site_aniso_U_33
_atom_site_aniso_U_23
_atom_site_aniso_U_13
_atom_site_aniso_U_12
Ge1 0.01323(10) 0.03189(12) 0.02648(12) 0.01348(8) 0.00392(7) 0.00795(8)
Ge2 0.02063(11) 0.02506(11) 0.03093(12) 0.01150(9) 0.00894(8) 0.00982(8)
N1 0.0115(7) 0.0161(7) 0.0213(7) 0.0026(6) 0.0008(5) 0.0021(5)
N2 0.0149(7) 0.0204(7) 0.0193(7) 0.0044(6) 0.0018(6) 0.0068(6)
C1 0.0142(8) 0.0161(8) 0.0184(8) 0.0007(6) 0.0000(6) 0.0033(6)
C2 0.0140(8) 0.0157(8) 0.0193(8) 0.0005(6) -0.0010(6) 0.0010(6)
C3 0.0169(8) 0.0134(8) 0.0316(10) 0.0023(7) -0.0010(7) 0.0036(7)
C4 0.0125(8) 0.0189(9) 0.0399(11) 0.0045(8) 0.0010(7) 0.0056(7)
C5 0.0130(8) 0.0175(8) 0.0333(10) 0.0021(7) 0.0005(7) 0.0003(7)
C6 0.0148(8) 0.0139(8) 0.0234(9) 0.0014(7) 0.0005(7) 0.0023(6)
C7 0.0133(8) 0.0142(8) 0.0253(9) 0.0001(7) -0.0003(7) 0.0021(6)
C8 0.0170(8) 0.0177(8) 0.0265(10) 0.0004(7) 0.0000(7) 0.0017(7)
C9 0.0210(9) 0.0198(9) 0.0299(10) 0.0030(8) 0.0051(8) 0.0003(7)
C10 0.0158(8) 0.0173(8) 0.0384(11) -0.0042(8) 0.0043(8) 0.0001(7)
C11 0.0182(9) 0.0221(9) 0.0318(11) -0.0060(8) -0.0031(7) 0.0005(7)
C12 0.0190(8) 0.0195(9) 0.0246(9) -0.0006(7) -0.0015(7) 0.0037(7)
C13 0.0119(7) 0.0142(8) 0.0302(10) 0.0015(7) -0.0011(7) 0.0016(6)
C14 0.0136(8) 0.0206(9) 0.0338(11) -0.0031(8) 0.0005(7) 0.0010(7)
C15 0.0182(9) 0.0188(9) 0.0478(13) -0.0084(9) 0.0018(8) 0.0010(7)
C16 0.0166(9) 0.0150(9) 0.0594(15) 0.0041(9) -0.0017(9) 0.0007(7)
C17 0.0180(9) 0.0207(9) 0.0455(13) 0.0099(9) -0.0013(8) -0.0001(7)
C18 0.0144(8) 0.0190(9) 0.0334(11) 0.0043(8) -0.0014(7) 0.0011(7)
C19 0.0280(10) 0.0343(11) 0.0247(10) 0.0037(8) -0.0032(8) -0.0044(9)
C20 0.0215(10) 0.0291(11) 0.0477(14) -0.0076(10) 0.0077(9) -0.0084(8)
C21 0.0318(11) 0.0327(11) 0.0247(10) 0.0009(8) -0.0037(8) -0.0011(9)
C22 0.0275(10) 0.0317(11) 0.0308(11) -0.0060(9) 0.0008(8) 0.0026(9)
C23 0.0295(11) 0.0161(10) 0.083(2) 0.0048(11) -0.0016(12) 0.0052(8)
C24 0.0307(11) 0.0267(10) 0.0308(11) 0.0059(8) 0.0045(8) 0.0021(8)
C25 0.0122(7) 0.0158(8) 0.0186(8) 0.0029(6) 0.0015(6) 0.0013(6)
C26 0.0133(7) 0.0153(8) 0.0166(8) 0.0015(6) 0.0005(6) 0.0000(6)
C27 0.0127(7) 0.0161(8) 0.0200(9) 0.0036(6) -0.0026(6) -0.0006(6)
C28 0.0119(7) 0.0146(8) 0.0260(9) 0.0019(7) 0.0014(7) 0.0012(6)
C29 0.0154(8) 0.0194(8) 0.0190(9) -0.0006(7) 0.0037(6) 0.0021(7)
C30 0.0152(8) 0.0187(8) 0.0173(8) 0.0030(7) 0.0012(6) 0.0021(7)
C31 0.0136(8) 0.0229(9) 0.0174(8) 0.0004(7) -0.0017(6) 0.0033(7)
C32 0.0262(10) 0.0283(10) 0.0307(11) -0.0076(8) 0.0068(8) -0.0021(8)
C33 0.0405(13) 0.0386(13) 0.0379(13) -0.0179(10) 0.0103(10) -0.0002(10)
C34 0.0316(11) 0.0554(15) 0.0194(10) -0.0034(9) 0.0037(8) 0.0156(10)
C35 0.0229(9) 0.0415(12) 0.0203(9) 0.0115(8) 0.0037(7) 0.0125(9)
C36 0.0167(8) 0.0286(10) 0.0179(9) 0.0083(7) -0.0005(7) 0.0070(7)
C37 0.0190(8) 0.0269(9) 0.0155(8) 0.0026(7) 0.0027(7) 0.0093(7)
C38 0.0281(10) 0.0273(10) 0.0180(9) 0.0027(7) 0.0047(7) 0.0088(8)
C39 0.0406(12) 0.0350(11) 0.0186(9) 0.0074(8) 0.0066(8) 0.0163(9)
C40 0.0357(11) 0.0477(13) 0.0170(9) 0.0027(9) 0.0009(8) 0.0231(10)
C41 0.0231(10) 0.0506(13) 0.0192(10) -0.0010(9) -0.0024(8) 0.0125(9)
C42 0.0205(9) 0.0356(11) 0.0188(9) 0.0002(8) 0.0009(7) 0.0080(8)
C43 0.0499(15) 0.0270(11) 0.0572(16) -0.0182(11) 0.0267(13) -0.0150(11)
C44 0.0585(17) 0.074(2) 0.0305(13) -0.0049(13) 0.0168(12) 0.0269(15)
C45 0.0264(10) 0.0245(10) 0.0333(11) 0.0110(8) 0.0085(8) 0.0011(8)
C46 0.0368(12) 0.0304(11) 0.0270(11) 0.0080(9) 0.0017(9) -0.0002(9)
C47 0.0544(16) 0.0702(18) 0.0237(11) 0.0088(11) -0.0041(11) 0.0334(14)
C48 0.0229(10) 0.0399(12) 0.0273(11) 0.0020(9) -0.0037(8) -0.0037(9)

loop_
_atom_type_symbol
_atom_type_description
_atom_type_scat_dispersion_real
_atom_type_scat_dispersion_imag
_atom_type_scat_source
C C 0.0033 0.0016 'International Tables Vol C Tables 4.2.6.8 and 6.1.1.4'
H H 0.0000 0.0000 'International Tables Vol C Tables 4.2.6.8 and 6.1.1.4'
N N 0.0061 0.0033 'International Tables Vol C Tables 4.2.6.8 and 6.1.1.4'
Ge Ge 0.1547 1.8001 'International Tables Vol C Tables 4.2.6.8 and 6.1.1.4'

loop_
_geom_angle_atom_site_label_1
_geom_angle_atom_site_label_2
_geom_angle_atom_site_label_3
_geom_angle
_geom_angle_site_symmetry_1
_geom_angle_site_symmetry_3
_geom_angle_publ_flag
N1 Ge1 N2 81.01(6) . . ?
N1 Ge1 Ge2 40.50(4) . . ?
N2 Ge1 Ge2 40.72(4) . . ?
N1 Ge2 N2 81.32(6) . . ?
N1 Ge2 Ge1 40.70(4) . . ?
N2 Ge2 Ge1 40.84(5) . . ?
C1 N1 Ge2 133.01(12) . . ?
C1 N1 Ge1 128.16(12) . . ?
Ge2 N1 Ge1 98.80(7) . . ?
C25 N2 Ge2 133.17(12) . . ?
C25 N2 Ge1 128.29(12) . . ?
Ge2 N2 Ge1 98.44(7) . . ?
N1 C1 C6 120.20(15) . . ?
N1 C1 C2 121.10(16) . . ?
C6 C1 C2 118.70(15) . . ?
C3 C2 C1 119.36(16) . . ?
C3 C2 C7 119.68(16) . . ?
C1 C2 C7 120.96(15) . . ?
C4 C3 C2 121.49(17) . . ?
C4 C3 H3A 119.3 . . ?
C2 C3 H3A 119.3 . . ?
C5 C4 C3 119.30(16) . . ?
C5 C4 H4A 120.3 . . ?
C3 C4 H4A 120.4 . . ?
C6 C5 C4 120.89(17) . . ?
C6 C5 H5A 119.6 . . ?
C4 C5 H5A 119.6 . . ?
C5 C6 C1 120.25(16) . . ?
C5 C6 C13 120.64(16) . . ?
C1 C6 C13 119.12(15) . . ?
C12 C7 C8 119.77(17) . . ?
C12 C7 C2 120.14(17) . . ?
C8 C7 C2 120.08(16) . . ?
C9 C8 C7 119.14(18) . . ?
C9 C8 C19 119.75(18) . . ?
C7 C8 C19 121.11(17) . . ?
C8 C9 C10 121.81(19) . . ?
C8 C9 H9A 119.1 . . ?
C10 C9 H9A 119.1 . . ?
C11 C10 C9 118.10(18) . . ?
C11 C10 C20 121.44(19) . . ?
C9 C10 C20 120.4(2) . . ?
C12 C11 C10 121.84(18) . . ?
C12 C11 H11A 119.1 . . ?
C10 C11 H11A 119.1 . . ?
C11 C12 C7 119.33(18) . . ?
C11 C12 C21 119.79(18) . . ?
C7 C12 C21 120.86(17) . . ?
C18 C13 C14 119.82(17) . . ?
C18 C13 C6 120.07(17) . . ?
C14 C13 C6 120.05(17) . . ?
C15 C14 C13 118.88(19) . . ?
C15 C14 C22 120.49(19) . . ?
C13 C14 C22 120.63(18) . . ?
C16 C15 C14 122.0(2) . . ?
C16 C15 H15A 119.0 . . ?
C14 C15 H15A 119.0 . . ?
C17 C16 C15 118.38(18) . . ?
C17 C16 C23 120.8(2) . . ?
C15 C16 C23 120.7(2) . . ?
C16 C17 C18 121.6(2) . . ?
C16 C17 H17A 119.2 . . ?
C18 C17 H17A 119.2 . . ?
C17 C18 C13 119.15(19) . . ?
C17 C18 C24 119.81(19) . . ?
C13 C18 C24 120.97(17) . . ?
C8 C19 H19A 109.5 . . ?
C8 C19 H19B 109.5 . . ?
H19A C19 H19B 109.5 . . ?
C8 C19 H19C 109.5 . . ?
H19A C19 H19C 109.5 . . ?
H19B C19 H19C 109.5 . . ?
C10 C20 H20A 109.5 . . ?
C10 C20 H20B 109.5 . . ?
H20A C20 H20B 109.5 . . ?
C10 C20 H20C 109.5 . . ?
H20A C20 H20C 109.5 . . ?
H20B C20 H20C 109.5 . . ?
C12 C21 H21A 109.5 . . ?
C12 C21 H21B 109.5 . . ?
H21A C21 H21B 109.5 . . ?
C12 C21 H21C 109.5 . . ?
H21A C21 H21C 109.5 . . ?
H21B C21 H21C 109.5 . . ?
C14 C22 H22A 109.5 . . ?
C14 C22 H22B 109.5 . . ?
H22A C22 H22B 109.5 . . ?
C14 C22 H22C 109.5 . . ?
H22A C22 H22C 109.5 . . ?
H22B C22 H22C 109.5 . . ?
C16 C23 H23A 109.5 . . ?
C16 C23 H23B 109.5 . . ?
H23A C23 H23B 109.5 . . ?
C16 C23 H23C 109.5 . . ?
H23A C23 H23C 109.5 . . ?
H23B C23 H23C 109.5 . . ?
C18 C24 H24A 109.5 . . ?
C18 C24 H24B 109.5 . . ?
H24A C24 H24B 109.5 . . ?
C18 C24 H24C 109.5 . . ?
H24A C24 H24C 109.5 . . ?
H24B C24 H24C 109.5 . . ?
N2 C25 C26 120.78(16) . . ?
N2 C25 C30 120.54(16) . . ?
C26 C25 C30 118.67(15) . . ?
C27 C26 C25 119.69(16) . . ?
C27 C26 C31 121.15(16) . . ?
C25 C26 C31 119.14(15) . . ?
C28 C27 C26 121.40(16) . . ?
C28 C27 H27A 119.3 . . ?
C26 C27 H27A 119.3 . . ?
C27 C28 C29 119.18(16) . . ?
C27 C28 H28A 120.4 . . ?
C29 C28 H28A 120.4 . . ?
C30 C29 C28 121.08(16) . . ?
C30 C29 H29A 119.5 . . ?
C28 C29 H29A 119.5 . . ?
C29 C30 C25 119.95(16) . . ?
C29 C30 C37 121.57(16) . . ?
C25 C30 C37 118.48(15) . . ?
C32 C31 C36 119.51(17) . . ?
C32 C31 C26 119.01(17) . . ?
C36 C31 C26 121.38(16) . . ?
C33 C32 C31 119.3(2) . . ?
C33 C32 C43 119.2(2) . . ?
C31 C32 C43 121.44(18) . . ?
C34 C33 C32 122.0(2) . . ?
C34 C33 H33A 119.0 . . ?
C32 C33 H33A 119.0 . . ?
C35 C34 C33 118.19(19) . . ?
C35 C34 C44 121.6(2) . . ?
C33 C34 C44 120.2(2) . . ?
C34 C35 C36 121.9(2) . . ?
C34 C35 H35A 119.0 . . ?
C36 C35 H35A 119.0 . . ?
C31 C36 C35 118.99(19) . . ?
C31 C36 C45 121.33(17) . . ?
C35 C36 C45 119.59(18) . . ?
C42 C37 C38 120.00(18) . . ?
C42 C37 C30 119.72(17) . . ?
C38 C37 C30 120.18(17) . . ?
C39 C38 C37 118.7(2) . . ?
C39 C38 C46 120.19(19) . . ?
C37 C38 C46 121.04(18) . . ?
C40 C39 C38 121.9(2) . . ?
C40 C39 H39A 119.0 . . ?
C38 C39 H39A 119.0 . . ?
C39 C40 C41 118.59(19) . . ?
C39 C40 C47 120.8(2) . . ?
C41 C40 C47 120.6(2) . . ?
C42 C41 C40 121.6(2) . . ?
C42 C41 H41A 119.2 . . ?
C40 C41 H41A 119.2 . . ?
C41 C42 C37 119.1(2) . . ?
C41 C42 C48 120.46(19) . . ?
C37 C42 C48 120.40(18) . . ?
C32 C43 H43A 109.5 . . ?
C32 C43 H43B 109.5 . . ?
H43A C43 H43B 109.5 . . ?
C32 C43 H43C 109.5 . . ?
H43A C43 H43C 109.5 . . ?
H43B C43 H43C 109.5 . . ?
C34 C44 H44A 109.5 . . ?
C34 C44 H44B 109.5 . . ?
H44A C44 H44B 109.5 . . ?
C34 C44 H44C 109.5 . . ?
H44A C44 H44C 109.5 . . ?
H44B C44 H44C 109.5 . . ?
C36 C45 H45A 109.5 . . ?
C36 C45 H45B 109.5 . . ?
H45A C45 H45B 109.5 . . ?
C36 C45 H45C 109.5 . . ?
H45A C45 H45C 109.5 . . ?
H45B C45 H45C 109.5 . . ?
C38 C46 H46A 109.5 . . ?
C38 C46 H46B 109.5 . . ?
H46A C46 H46B 109.5 . . ?
C38 C46 H46C 109.5 . . ?
H46A C46 H46C 109.5 . . ?
H46B C46 H46C 109.5 . . ?
C40 C47 H47A 109.5 . . ?
C40 C47 H47B 109.5 . . ?
H47A C47 H47B 109.5 . . ?
C40 C47 H47C 109.5 . . ?
H47A C47 H47C 109.5 . . ?
H47B C47 H47C 109.5 . . ?
C42 C48 H48A 109.5 . . ?
C42 C48 H48B 109.5 . . ?
H48A C48 H48B 109.5 . . ?
C42 C48 H48C 109.5 . . ?
H48A C48 H48C 109.5 . . ?
H48B C48 H48C 109.5 . . ?

loop_
_geom_bond_atom_site_label_1
_geom_bond_atom_site_label_2
_geom_bond_distance
_geom_bond_site_symmetry_2
_geom_bond_publ_flag
Ge1 N1 1.8869(15) . ?
Ge1 N2 1.8906(15) . ?
Ge1 Ge2 2.8597(4) . ?
Ge2 N1 1.8795(15) . ?
Ge2 N2 1.8860(15) . ?
N1 C1 1.396(2) . ?
N2 C25 1.394(2) . ?
C1 C6 1.417(2) . ?
C1 C2 1.413(2) . ?
C2 C3 1.397(2) . ?
C2 C7 1.495(2) . ?
C3 C4 1.387(3) . ?
C3 H3A 0.9500 . ?
C4 C5 1.386(3) . ?
C4 H4A 0.9500 . ?
C5 C6 1.389(2) . ?
C5 H5A 0.9500 . ?
C6 C13 1.497(2) . ?
C7 C12 1.403(3) . ?
C7 C8 1.408(3) . ?
C8 C9 1.394(3) . ?
C8 C19 1.508(3) . ?
C9 C10 1.394(3) . ?
C9 H9A 0.9500 . ?
C10 C11 1.391(3) . ?
C10 C20 1.511(3) . ?
C11 C12 1.393(3) . ?
C11 H11A 0.9500 . ?
C12 C21 1.515(3) . ?
C13 C18 1.407(3) . ?
C13 C14 1.405(3) . ?
C14 C15 1.396(3) . ?
C14 C22 1.504(3) . ?
C15 C16 1.389(3) . ?
C15 H15A 0.9500 . ?
C16 C17 1.386(3) . ?
C16 C23 1.516(3) . ?
C17 C18 1.398(3) . ?
C17 H17A 0.9500 . ?
C18 C24 1.509(3) . ?
C19 H19A 0.9800 . ?
C19 H19B 0.9800 . ?
C19 H19C 0.9800 . ?
C20 H20A 0.9800 . ?
C20 H20B 0.9800 . ?
C20 H20C 0.9800 . ?
C21 H21A 0.9800 . ?
C21 H21B 0.9800 . ?
C21 H21C 0.9800 . ?
C22 H22A 0.9800 . ?
C22 H22B 0.9800 . ?
C22 H22C 0.9800 . ?
C23 H23A 0.9800 . ?
C23 H23B 0.9800 . ?
C23 H23C 0.9800 . ?
C24 H24A 0.9800 . ?
C24 H24B 0.9800 . ?
C24 H24C 0.9800 . ?
C25 C26 1.416(2) . ?
C25 C30 1.418(2) . ?
C26 C27 1.396(2) . ?
C26 C31 1.496(2) . ?
C27 C28 1.388(3) . ?
C27 H27A 0.9500 . ?
C28 C29 1.390(3) . ?
C28 H28A 0.9500 . ?
C29 C30 1.395(2) . ?
C29 H29A 0.9500 . ?
C30 C37 1.496(2) . ?
C31 C32 1.401(3) . ?
C31 C36 1.404(3) . ?
C32 C33 1.394(3) . ?
C32 C43 1.514(3) . ?
C33 C34 1.381(4) . ?
C33 H33A 0.9500 . ?
C34 C35 1.382(3) . ?
C34 C44 1.515(3) . ?
C35 C36 1.400(3) . ?
C35 H35A 0.9500 . ?
C36 C45 1.506(3) . ?
C37 C42 1.404(3) . ?
C37 C38 1.408(3) . ?
C38 C39 1.397(3) . ?
C38 C46 1.504(3) . ?
C39 C40 1.383(3) . ?
C39 H39A 0.9500 . ?
C40 C41 1.389(4) . ?
C40 C47 1.514(3) . ?
C41 C42 1.394(3) . ?
C41 H41A 0.9500 . ?
C42 C48 1.503(3) . ?
C43 H43A 0.9800 . ?
C43 H43B 0.9800 . ?
C43 H43C 0.9800 . ?
C44 H44A 0.9800 . ?
C44 H44B 0.9800 . ?
C44 H44C 0.9800 . ?
C45 H45A 0.9800 . ?
C45 H45B 0.9800 . ?
C45 H45C 0.9800 . ?
C46 H46A 0.9800 . ?
C46 H46B 0.9800 . ?
C46 H46C 0.9800 . ?
C47 H47A 0.9800 . ?
C47 H47B 0.9800 . ?
C47 H47C 0.9800 . ?
C48 H48A 0.9800 . ?
C48 H48B 0.9800 . ?
C48 H48C 0.9800 . ?
